data_4067857
loop_
_publ_author_name
'Izod, Keith'
'Clark, Ewan R.'
'Clegg, William'
'Harrington, Ross W.'

_publ_section_title
;
 Hypervalent Sulfur-Functionalized Diphosphagermylene and
 Diphosphastannylene Compounds
;
_journal_issue 1
_journal_name_full Organometallics
_journal_page_first 246
_journal_paper_doi 10.1021/om2008327
_journal_volume 31
_journal_year 2012
_chemical_formula_moiety 'C12 H24 Li O5 +,Cl3 Sn -'
_chemical_formula_sum 'C12 H24 Cl3 Li O5 Sn'
_chemical_formula_weight 480.29
_chemical_name_systematic
;
 ?
;
_space_group_IT_number 14
_symmetry_cell_setting monoclinic
_symmetry_space_group_name_Hall '-P 2yn'
_symmetry_space_group_name_H-M 'P 1 21/n 1'
_atom_sites_solution_hydrogens geom
_atom_sites_solution_primary direct
_atom_sites_solution_secondary difmap
_audit_creation_method SHELXL-97
_cell_angle_alpha 90.00
_cell_angle_beta 94.973(4)
_cell_angle_gamma 90.00
_cell_formula_units_Z 4
_cell_length_a 9.6864(4)
_cell_length_b 8.3921(3)
_cell_length_c 23.1898(12)
_cell_measurement_reflns_used 6731
_cell_measurement_temperature 150(2)
_cell_measurement_theta_max 29.52
_cell_measurement_theta_min 2.99
_cell_volume 1877.99(14)
_computing_cell_refinement
;
CrysAlisPro, Oxford Diffraction Ltd.,
Version 1.171.33.55 (release 05-01-2010 CrysAlis171 .NET)
(compiled Jan  5 2010,16:28:46)
;
_computing_data_collection
;
CrysAlisPro, Oxford Diffraction Ltd.,
Version 1.171.33.55 (release 05-01-2010 CrysAlis171 .NET)
(compiled Jan  5 2010,16:28:46)
;
_computing_data_reduction
;
CrysAlisPro, Oxford Diffraction Ltd.,
Version 1.171.33.55 (release 05-01-2010 CrysAlis171 .NET)
(compiled Jan  5 2010,16:28:46)
;
_computing_molecular_graphics 'Bruker SHELXTL'
_computing_publication_material 'Bruker SHELXTL and local programs'
_computing_structure_refinement 'Bruker SHELXTL'
_computing_structure_solution 'Bruker SHELXTL'
_diffrn_ambient_temperature 150(2)
_diffrn_detector_area_resol_mean 10.3968
_diffrn_measured_fraction_theta_full 0.999
_diffrn_measured_fraction_theta_max 0.855
_diffrn_measurement_device_type 'Oxford Diffraction Gemini A Ultra diffractometer'
_diffrn_measurement_method 'thick-slice \w scans'
_diffrn_radiation_monochromator none
_diffrn_radiation_source 'sealed tube with Enhance optics'
_diffrn_radiation_type MoK\a
_diffrn_radiation_wavelength 0.71073
_diffrn_reflns_av_R_equivalents 0.0205
_diffrn_reflns_av_sigmaI/netI 0.0272
_diffrn_reflns_limit_h_max 12
_diffrn_reflns_limit_h_min -13
_diffrn_reflns_limit_k_max 9
_diffrn_reflns_limit_k_min -10
_diffrn_reflns_limit_l_max 29
_diffrn_reflns_limit_l_min -17
_diffrn_reflns_number 10803
_diffrn_reflns_theta_full 26.00
_diffrn_reflns_theta_max 29.58
_diffrn_reflns_theta_min 3.00
_exptl_absorpt_coefficient_mu 1.802
_exptl_absorpt_correction_T_max 0.840
_exptl_absorpt_correction_T_min 0.533
_exptl_absorpt_correction_type multi-scan
_exptl_absorpt_process_details
;
CrysAlisPro, Oxford Diffraction Ltd.,
Version 1.171.33.55 (release 05-01-2010 CrysAlis171 .NET)
(compiled Jan  5 2010,16:28:46)
Empirical absorption correction using spherical harmonics,
 implemented in SCALE3 ABSPACK scaling algorithm.
;
_exptl_crystal_colour colourless
_exptl_crystal_density_diffrn 1.699
_exptl_crystal_density_method 'not measured'
_exptl_crystal_description slab
_exptl_crystal_F_000 960
_exptl_crystal_size_max 0.40
_exptl_crystal_size_mid 0.20
_exptl_crystal_size_min 0.10
_refine_diff_density_max 0.523
_refine_diff_density_min -0.499
_refine_diff_density_rms 0.079
_refine_ls_extinction_method none
_refine_ls_goodness_of_fit_ref 1.020
_refine_ls_hydrogen_treatment constr
_refine_ls_matrix_type full
_refine_ls_number_parameters 199
_refine_ls_number_reflns 4509
_refine_ls_number_restraints 0
_refine_ls_restrained_S_all 1.020
_refine_ls_R_factor_all 0.0342
_refine_ls_R_factor_gt 0.0232
_refine_ls_shift/su_max 0.001
_refine_ls_shift/su_mean 0.000
_refine_ls_structure_factor_coef Fsqd
_refine_ls_weighting_details 'calc w=1/[\s^2^(Fo^2^)+(0.0304P)^2^+0.0000P] where P=(Fo^2^+2Fc^2^)/3'
_refine_ls_weighting_scheme calc
_refine_ls_wR_factor_gt 0.0534
_refine_ls_wR_factor_ref 0.0556
_reflns_number_gt 3578
_reflns_number_total 4509
_reflns_threshold_expression I>2\s(I)
_cod_data_source_file om2008327_si_001.cif
_cod_data_source_block ki454
_cod_original_cell_volume 1877.98(14)
_cod_original_sg_symbol_H-M 'P 21/n'
_cod_database_code 4067857
_computing_special_details
;
TITL ki454 in P2(1)/n
CELL 0.71073   9.6864   8.3921  23.1898  90.000  94.973  90.000
ZERR    4.00   0.0004   0.0003   0.0012   0.000   0.004   0.000
LATT  1
SYMM 0.5-X, 0.5+Y, 0.5-Z
SFAC C H  CL SN O Li
UNIT 48 96 12 4 20 4

REM colourless slab
SIZE 0.40 0.20 0.10
TEMP -123

L.S. 8
BOND $H
ACTA 52
FMAP 2
PLAN 10

REM EXTI    0.000604
WGHT    0.030400
FVAR       0.11166
LI    6    0.271668    0.751445    0.427230    11.00000    0.02709    0.03033 =
         0.02083   -0.00091    0.00690   -0.00080
O1    5    0.159669    0.730323    0.352336    11.00000    0.02331    0.03284 =
         0.02363   -0.00335    0.00285   -0.00086
O2    5    0.266601    0.995130    0.400894    11.00000    0.02551    0.02970 =
         0.01977   -0.00215    0.00208    0.00222
O3    5    0.476382    0.807298    0.447975    11.00000    0.02387    0.02423 =
         0.01963    0.00065    0.00333    0.00055
O4    5    0.358507    0.537820    0.399917    11.00000    0.02427    0.02847 =
         0.02572   -0.00019    0.00568   -0.00227
O5    5    0.157614    0.726117    0.489093    11.00000    0.02226    0.05297 =
         0.01750    0.00746    0.00526    0.00192
C1    1    0.116778    0.880513    0.327636    11.00000    0.02593    0.03610 =
         0.02696   -0.00003   -0.00409    0.00607
AFIX  23
H1A   2    0.032553    0.918037    0.344829    11.00000   -1.20000
H1B   2    0.094502    0.868821    0.285372    11.00000   -1.20000
AFIX   0
C2    1    0.231949    0.999557    0.339394    11.00000    0.03521    0.02653 =
         0.02161    0.00086   -0.00156    0.00712
AFIX  23
H2A   2    0.313079    0.969966    0.318497    11.00000   -1.20000
H2B   2    0.200799    1.107509    0.326939    11.00000   -1.20000
AFIX   0
C3    1    0.399081    1.063735    0.418969    11.00000    0.03061    0.02127 =
         0.02505   -0.00293   -0.00046   -0.00219
AFIX  23
H3A   2    0.399952    1.100482    0.459566    11.00000   -1.20000
H3B   2    0.415804    1.157113    0.394431    11.00000   -1.20000
AFIX   0
C4    1    0.512364    0.941796    0.414040    11.00000    0.02574    0.02548 =
         0.02758    0.00289    0.00142   -0.00564
AFIX  23
H4A   2    0.517527    0.910333    0.373138    11.00000   -1.20000
H4B   2    0.603265    0.985757    0.429104    11.00000   -1.20000
AFIX   0
C5    1    0.559869    0.668121    0.439339    11.00000    0.02178    0.02604 =
         0.02436    0.00163    0.00124    0.00509
AFIX  23
H5A   2    0.564945    0.600841    0.474526    11.00000   -1.20000
H5B   2    0.655190    0.701351    0.432565    11.00000   -1.20000
AFIX   0
C6    1    0.498403    0.573659    0.388385    11.00000    0.02384    0.02556 =
         0.02963    0.00059    0.00566    0.00392
AFIX  23
H6A   2    0.499639    0.636595    0.352325    11.00000   -1.20000
H6B   2    0.551564    0.474243    0.384081    11.00000   -1.20000
AFIX   0
C7    1    0.272317    0.484852    0.349925    11.00000    0.02874    0.02510 =
         0.03165   -0.00665    0.00384   -0.00975
AFIX  23
H7A   2    0.193045    0.423468    0.362576    11.00000   -1.20000
H7B   2    0.326415    0.413484    0.326414    11.00000   -1.20000
AFIX   0
C8    1    0.219029    0.624045    0.313533    11.00000    0.02500    0.03240 =
         0.02293   -0.00526    0.00282   -0.00727
AFIX  23
H8A   2    0.295666    0.676475    0.295201    11.00000   -1.20000
H8B   2    0.148424    0.588560    0.282792    11.00000   -1.20000
AFIX   0
C9    1    0.011656    0.761745    0.479536    11.00000    0.02515    0.04998 =
         0.02572    0.00079    0.00090    0.00650
AFIX  23
H9A   2   -0.033075    0.693185    0.448583    11.00000   -1.20000
H9B   2   -0.002702    0.874676    0.468217    11.00000   -1.20000
AFIX   0
C10   1   -0.047180    0.728907    0.536216    11.00000    0.03252    0.05665 =
         0.03839    0.00281    0.01628    0.01347
AFIX  23
H10A  2   -0.079581    0.617333    0.538276    11.00000   -1.20000
H10B  2   -0.125119    0.801641    0.542216    11.00000   -1.20000
AFIX   0
C11   1    0.075420    0.759796    0.580230    11.00000    0.06261    0.04624 =
         0.01767    0.00239    0.01006    0.01717
AFIX  23
H11A  2    0.086987    0.874978    0.588519    11.00000   -1.20000
H11B  2    0.065721    0.701878    0.616851    11.00000   -1.20000
AFIX   0
C12   1    0.193555    0.695418    0.549308    11.00000    0.03373    0.03808 =
         0.02353    0.00801    0.00041   -0.00022
AFIX  23
H12A  2    0.281185    0.749875    0.562701    11.00000   -1.20000
H12B  2    0.204894    0.579626    0.556379    11.00000   -1.20000
AFIX   0
SN    4   -0.237907    0.501031    0.242941    11.00000    0.01705    0.01860 =
         0.01892   -0.00035    0.00019   -0.00120
CL1   3   -0.095488    0.710811    0.193049    11.00000    0.03146    0.02184 =
         0.02139    0.00273    0.00833   -0.00278
CL2   3   -0.029357    0.312954    0.256751    11.00000    0.01815    0.02058 =
         0.02253   -0.00139    0.00283    0.00213
CL3   3   -0.178490    0.624958    0.338992    11.00000    0.02396    0.02928 =
         0.01803   -0.00149    0.00248   -0.00187

HKLF 4

REM  ki454 in P2(1)/n
REM R1 =  0.0232 for   3578 Fo > 4sig(Fo)  and  0.0342 for all   4509 data
REM    199 parameters refined using      0 restraints

END
;

loop_
_symmetry_equiv_pos_as_xyz
'x, y, z'
'-x+1/2, y+1/2, -z+1/2'
'-x, -y, -z'
'x-1/2, -y-1/2, z-1/2'

loop_
_atom_site_label
_atom_site_type_symbol
_atom_site_fract_x
_atom_site_fract_y
_atom_site_fract_z
_atom_site_U_iso_or_equiv
_atom_site_adp_type
_atom_site_occupancy
_atom_site_symmetry_multiplicity
_atom_site_calc_flag
_atom_site_refinement_flags
Li Li 0.2717(4) 0.7514(4) 0.42723(17) 0.0258(8) Uani 1 1 d .
O1 O 0.15967(15) 0.73032(17) 0.35234(7) 0.0265(4) Uani 1 1 d .
O2 O 0.26660(15) 0.99513(16) 0.40089(7) 0.0250(3) Uani 1 1 d .
O3 O 0.47638(14) 0.80730(17) 0.44798(6) 0.0225(3) Uani 1 1 d .
O4 O 0.35851(15) 0.53782(18) 0.39992(7) 0.0259(4) Uani 1 1 d .
O5 O 0.15761(15) 0.72612(19) 0.48909(7) 0.0307(4) Uani 1 1 d .
C1 C 0.1168(2) 0.8805(3) 0.32764(11) 0.0300(5) Uani 1 1 d .
H1A H 0.0326 0.9180 0.3448 0.036 Uiso 1 1 calc R
H1B H 0.0945 0.8688 0.2854 0.036 Uiso 1 1 calc R
C2 C 0.2319(2) 0.9996(3) 0.33939(10) 0.0280(5) Uani 1 1 d .
H2A H 0.3131 0.9700 0.3185 0.034 Uiso 1 1 calc R
H2B H 0.2008 1.1075 0.3269 0.034 Uiso 1 1 calc R
C3 C 0.3991(2) 1.0637(3) 0.41897(10) 0.0258(5) Uani 1 1 d .
H3A H 0.4000 1.1005 0.4596 0.031 Uiso 1 1 calc R
H3B H 0.4158 1.1571 0.3944 0.031 Uiso 1 1 calc R
C4 C 0.5124(2) 0.9418(3) 0.41404(11) 0.0263(5) Uani 1 1 d .
H4A H 0.5175 0.9103 0.3731 0.032 Uiso 1 1 calc R
H4B H 0.6033 0.9858 0.4291 0.032 Uiso 1 1 calc R
C5 C 0.5599(2) 0.6681(3) 0.43934(10) 0.0241(5) Uani 1 1 d .
H5A H 0.5649 0.6008 0.4745 0.029 Uiso 1 1 calc R
H5B H 0.6552 0.7014 0.4326 0.029 Uiso 1 1 calc R
C6 C 0.4984(2) 0.5737(3) 0.38838(10) 0.0261(5) Uani 1 1 d .
H6A H 0.4996 0.6366 0.3523 0.031 Uiso 1 1 calc R
H6B H 0.5516 0.4742 0.3841 0.031 Uiso 1 1 calc R
C7 C 0.2723(2) 0.4849(3) 0.34993(11) 0.0284(5) Uani 1 1 d .
H7A H 0.1930 0.4235 0.3626 0.034 Uiso 1 1 calc R
H7B H 0.3264 0.4135 0.3264 0.034 Uiso 1 1 calc R
C8 C 0.2190(2) 0.6240(3) 0.31353(10) 0.0267(5) Uani 1 1 d .
H8A H 0.2957 0.6765 0.2952 0.032 Uiso 1 1 calc R
H8B H 0.1484 0.5886 0.2828 0.032 Uiso 1 1 calc R
C9 C 0.0117(2) 0.7617(3) 0.47954(12) 0.0337(6) Uani 1 1 d .
H9A H -0.0331 0.6932 0.4486 0.040 Uiso 1 1 calc R
H9B H -0.0027 0.8747 0.4682 0.040 Uiso 1 1 calc R
C10 C -0.0472(3) 0.7289(3) 0.53622(12) 0.0418(7) Uani 1 1 d .
H10A H -0.0796 0.6173 0.5383 0.050 Uiso 1 1 calc R
H10B H -0.1251 0.8016 0.5422 0.050 Uiso 1 1 calc R
C11 C 0.0754(3) 0.7598(3) 0.58023(11) 0.0418(7) Uani 1 1 d .
H11A H 0.0870 0.8750 0.5885 0.050 Uiso 1 1 calc R
H11B H 0.0657 0.7019 0.6169 0.050 Uiso 1 1 calc R
C12 C 0.1936(2) 0.6954(3) 0.54931(10) 0.0319(5) Uani 1 1 d .
H12A H 0.2812 0.7499 0.5627 0.038 Uiso 1 1 calc R
H12B H 0.2049 0.5796 0.5564 0.038 Uiso 1 1 calc R
Sn Sn -0.237907(13) 0.501031(16) 0.242941(6) 0.01827(5) Uani 1 1 d .
Cl1 Cl -0.09549(5) 0.71081(6) 0.19305(2) 0.02454(12) Uani 1 1 d .
Cl2 Cl -0.02936(5) 0.31295(6) 0.25675(2) 0.02036(11) Uani 1 1 d .
Cl3 Cl -0.17849(5) 0.62496(6) 0.33899(2) 0.02372(12) Uani 1 1 d .

loop_
_atom_site_aniso_label
_atom_site_aniso_U_11
_atom_site_aniso_U_22
_atom_site_aniso_U_33
_atom_site_aniso_U_23
_atom_site_aniso_U_13
_atom_site_aniso_U_12
Li 0.0271(19) 0.030(2) 0.021(2) -0.0009(16) 0.0069(15) -0.0008(14)
O1 0.0233(8) 0.0328(9) 0.0236(9) -0.0033(7) 0.0028(6) -0.0009(6)
O2 0.0255(8) 0.0297(8) 0.0198(8) -0.0021(7) 0.0021(6) 0.0022(6)
O3 0.0239(7) 0.0242(8) 0.0196(8) 0.0006(7) 0.0033(6) 0.0006(6)
O4 0.0243(8) 0.0285(8) 0.0257(9) -0.0002(7) 0.0057(7) -0.0023(6)
O5 0.0223(8) 0.0530(11) 0.0175(9) 0.0075(8) 0.0053(6) 0.0019(7)
C1 0.0259(11) 0.0361(13) 0.0270(13) 0.0000(11) -0.0041(9) 0.0061(9)
C2 0.0352(12) 0.0265(12) 0.0216(12) 0.0009(11) -0.0016(9) 0.0071(10)
C3 0.0306(12) 0.0213(11) 0.0251(13) -0.0029(10) -0.0005(9) -0.0022(9)
C4 0.0257(11) 0.0255(11) 0.0276(13) 0.0029(10) 0.0014(9) -0.0056(9)
C5 0.0218(10) 0.0260(12) 0.0244(12) 0.0016(10) 0.0012(9) 0.0051(8)
C6 0.0238(11) 0.0256(12) 0.0296(14) 0.0006(11) 0.0057(9) 0.0039(9)
C7 0.0287(11) 0.0251(12) 0.0317(14) -0.0067(10) 0.0038(10) -0.0097(9)
C8 0.0250(11) 0.0324(12) 0.0229(12) -0.0053(10) 0.0028(9) -0.0073(9)
C9 0.0251(12) 0.0500(17) 0.0257(13) 0.0008(12) 0.0009(10) 0.0065(10)
C10 0.0325(14) 0.0566(18) 0.0384(17) 0.0028(13) 0.0163(12) 0.0135(11)
C11 0.0626(18) 0.0462(16) 0.0177(14) 0.0024(12) 0.0101(12) 0.0172(13)
C12 0.0337(12) 0.0381(13) 0.0235(13) 0.0080(11) 0.0004(10) -0.0002(10)
Sn 0.01705(8) 0.01860(8) 0.01892(9) -0.00035(6) 0.00019(5) -0.00120(5)
Cl1 0.0315(3) 0.0218(2) 0.0214(3) 0.0027(2) 0.0083(2) -0.0028(2)
Cl2 0.0181(2) 0.0206(2) 0.0225(3) -0.0014(2) 0.00283(19) 0.00213(18)
Cl3 0.0240(2) 0.0293(3) 0.0180(3) -0.0015(2) 0.00248(19) -0.0019(2)

loop_
_atom_type_symbol
_atom_type_description
_atom_type_scat_dispersion_real
_atom_type_scat_dispersion_imag
_atom_type_scat_source
C C 0.0033 0.0016 'International Tables Vol C Tables 4.2.6.8 and 6.1.1.4'
H H 0.0000 0.0000 'International Tables Vol C Tables 4.2.6.8 and 6.1.1.4'
Cl Cl 0.1484 0.1585 'International Tables Vol C Tables 4.2.6.8 and 6.1.1.4'
Sn Sn -0.6537 1.4246 'International Tables Vol C Tables 4.2.6.8 and 6.1.1.4'
O O 0.0106 0.0060 'International Tables Vol C Tables 4.2.6.8 and 6.1.1.4'
Li Li -0.0003 0.0001 'International Tables Vol C Tables 4.2.6.8 and 6.1.1.4'

loop_
_geom_angle_atom_site_label_1
_geom_angle_atom_site_label_2
_geom_angle_atom_site_label_3
_geom_angle
O1 Li O2 80.62(15)
O1 Li O3 132.24(19)
O1 Li O4 82.07(15)
O1 Li O5 110.09(19)
O2 Li O3 81.15(14)
O2 Li O4 137.00(18)
O2 Li O5 108.87(17)
O3 Li O4 82.05(14)
O3 Li O5 117.5(2)
O4 Li O5 114.01(18)
Li O1 C1 113.04(16)
Li O1 C8 113.03(16)
C1 O1 C8 114.71(17)
Li O2 C2 107.85(16)
Li O2 C3 107.64(16)
C2 O2 C3 113.92(16)
Li O3 C4 109.04(16)
Li O3 C5 108.89(16)
C4 O3 C5 113.21(15)
Li O4 C6 106.64(15)
Li O4 C7 106.67(17)
C6 O4 C7 113.94(17)
Li O5 C9 119.18(19)
Li O5 C12 130.46(18)
C9 O5 C12 109.81(16)
O1 C1 H1A 109.9
O1 C1 H1B 109.9
O1 C1 C2 109.10(17)
H1A C1 H1B 108.3
H1A C1 C2 109.9
H1B C1 C2 109.9
O2 C2 C1 105.57(18)
O2 C2 H2A 110.6
O2 C2 H2B 110.6
C1 C2 H2A 110.6
C1 C2 H2B 110.6
H2A C2 H2B 108.8
O2 C3 H3A 109.7
O2 C3 H3B 109.7
O2 C3 C4 110.04(17)
H3A C3 H3B 108.2
H3A C3 C4 109.7
H3B C3 C4 109.7
O3 C4 C3 106.16(17)
O3 C4 H4A 110.5
O3 C4 H4B 110.5
C3 C4 H4A 110.5
C3 C4 H4B 110.5
H4A C4 H4B 108.7
O3 C5 H5A 109.6
O3 C5 H5B 109.6
O3 C5 C6 110.32(17)
H5A C5 H5B 108.1
H5A C5 C6 109.6
H5B C5 C6 109.6
O4 C6 C5 106.27(17)
O4 C6 H6A 110.5
O4 C6 H6B 110.5
C5 C6 H6A 110.5
C5 C6 H6B 110.5
H6A C6 H6B 108.7
O4 C7 H7A 109.4
O4 C7 H7B 109.4
O4 C7 C8 111.01(17)
H7A C7 H7B 108.0
H7A C7 C8 109.4
H7B C7 C8 109.4
O1 C8 C7 105.63(18)
O1 C8 H8A 110.6
O1 C8 H8B 110.6
C7 C8 H8A 110.6
C7 C8 H8B 110.6
H8A C8 H8B 108.7
O5 C9 H9A 110.6
O5 C9 H9B 110.6
O5 C9 C10 105.6(2)
H9A C9 H9B 108.8
H9A C9 C10 110.6
H9B C9 C10 110.6
C9 C10 H10A 111.2
C9 C10 H10B 111.2
C9 C10 C11 102.9(2)
H10A C10 H10B 109.1
H10A C10 C11 111.2
H10B C10 C11 111.2
C10 C11 H11A 111.4
C10 C11 H11B 111.4
C10 C11 C12 101.6(2)
H11A C11 H11B 109.3
H11A C11 C12 111.4
H11B C11 C12 111.4
O5 C12 C11 105.64(19)
O5 C12 H12A 110.6
O5 C12 H12B 110.6
C11 C12 H12A 110.6
C11 C12 H12B 110.6
H12A C12 H12B 108.7
Cl1 Sn Cl2 91.723(17)
Cl1 Sn Cl3 91.444(18)
Cl2 Sn Cl3 91.548(17)

loop_
_geom_bond_atom_site_label_1
_geom_bond_atom_site_label_2
_geom_bond_distance
Li O1 1.974(5)
Li O2 2.134(4)
Li O3 2.054(4)
Li O4 2.101(4)
Li O5 1.897(4)
O1 C1 1.431(3)
O1 C8 1.423(2)
O2 C2 1.437(3)
O2 C3 1.435(3)
O3 C4 1.436(3)
O3 C5 1.444(2)
O4 C6 1.436(2)
O4 C7 1.439(3)
O5 C9 1.443(3)
O5 C12 1.433(3)
C1 H1A 0.990
C1 H1B 0.990
C1 C2 1.505(3)
C2 H2A 0.990
C2 H2B 0.990
C3 H3A 0.990
C3 H3B 0.990
C3 C4 1.512(3)
C4 H4A 0.990
C4 H4B 0.990
C5 H5A 0.990
C5 H5B 0.990
C5 C6 1.502(3)
C6 H6A 0.990
C6 H6B 0.990
C7 H7A 0.990
C7 H7B 0.990
C7 C8 1.506(3)
C8 H8A 0.990
C8 H8B 0.990
C9 H9A 0.990
C9 H9B 0.990
C9 C10 1.503(4)
C10 H10A 0.990
C10 H10B 0.990
C10 C11 1.520(4)
C11 H11A 0.990
C11 H11B 0.990
C11 C12 1.503(3)
C12 H12A 0.990
C12 H12B 0.990
Sn Cl1 2.5725(5)
Sn Cl2 2.5617(5)
Sn Cl3 2.4803(6)
